data_4301536
loop_
_publ_author_name
'Charles G. Young'
'Michael S. Malarek'
'David J. Evans'
'Christian J. Doonan'
'Victor Wee Lin Ng'
'Jonathan M. White'

_publ_section_title
;
Synthesis and Characterization of TpiPrMoO(S2PR2) (R = Pri, Ph, OEt, OPri,
(-)-Mentholate) and {HB(OMe)(Pripz)2}MoO(S2PPri2), Including Isomers of
Known 1,2-Borotropically-Shifted Complexes
;
_journal_name_full 'Inorganic Chemistry'
_journal_page_first 1960
_journal_page_last 1966
_journal_paper_doi 10.1021/ic8015518
_journal_volume 48
_journal_year 2009
_chemical_formula_moiety '2(C30 H38 B Mo N6 O P S2), 0.5(C H2 Cl2)'
_chemical_formula_sum 'C60.5 H77 B2 Cl Mo2 N12 O2 P2 S4'
_chemical_formula_weight 1443.47
_chemical_name_systematic
;
 (diphenyldithiophosphinato){hydrotris(3-
isopropylpyrazol-1-yl)borato}oxomolybdenum(IV)
dichloromethane solvate
 
;
_space_group_IT_number 14
_symmetry_cell_setting monoclinic
_symmetry_space_group_name_Hall '-P 2ybc'
_symmetry_space_group_name_H-M 'P 1 21/c 1'
_atom_sites_solution_hydrogens geom
_atom_sites_solution_primary direct
_atom_sites_solution_secondary difmap
_audit_creation_method SHELXL-97
_cell_angle_alpha 90.00
_cell_angle_beta 90.3550(10)
_cell_angle_gamma 90.00
_cell_formula_units_Z 4
_cell_length_a 21.2135(15)
_cell_length_b 15.1996(11)
_cell_length_c 21.5221(15)
_cell_measurement_reflns_used 7152
_cell_measurement_temperature 293(2)
_cell_measurement_theta_max 27.42
_cell_measurement_theta_min 2.34
_cell_volume 6939.4(9)
_computing_cell_refinement 'Bruker SMART'
_computing_data_collection 'Bruker SMART'
_computing_data_reduction 'Bruker SAINT'
_computing_molecular_graphics 'Bruker SHELXTL'
_computing_publication_material 'Bruker SHELXTL'
_computing_structure_refinement 'Bruker SHELXTL'
_computing_structure_solution 'Bruker SHELXTL'
_diffrn_ambient_temperature 293(2)
_diffrn_measured_fraction_theta_full 0.996
_diffrn_measured_fraction_theta_max 0.987
_diffrn_measurement_device_type 'CCD area detector'
_diffrn_measurement_method 'phi and omega scans'
_diffrn_radiation_monochromator graphite
_diffrn_radiation_source 'sealed tube'
_diffrn_radiation_type MoK\a
_diffrn_radiation_wavelength 0.71073
_diffrn_reflns_av_R_equivalents 0.1242
_diffrn_reflns_av_sigmaI/netI 0.0887
_diffrn_reflns_limit_h_max 27
_diffrn_reflns_limit_h_min -21
_diffrn_reflns_limit_k_max 19
_diffrn_reflns_limit_k_min -17
_diffrn_reflns_limit_l_max 27
_diffrn_reflns_limit_l_min -27
_diffrn_reflns_number 43202
_diffrn_reflns_theta_full 27.00
_diffrn_reflns_theta_max 27.50
_diffrn_reflns_theta_min 1.65
_exptl_absorpt_coefficient_mu 0.616
_exptl_absorpt_correction_type none
_exptl_crystal_colour green
_exptl_crystal_density_diffrn 1.382
_exptl_crystal_density_method 'not measured'
_exptl_crystal_description block
_exptl_crystal_F_000 2980
_exptl_crystal_size_max 0.06
_exptl_crystal_size_mid 0.04
_exptl_crystal_size_min 0.03
_refine_diff_density_max 1.051
_refine_diff_density_min -0.662
_refine_diff_density_rms 0.080
_refine_ls_extinction_method none
_refine_ls_goodness_of_fit_ref 1.048
_refine_ls_hydrogen_treatment geom
_refine_ls_matrix_type full
_refine_ls_number_parameters 779
_refine_ls_number_reflns 15735
_refine_ls_number_restraints 0
_refine_ls_restrained_S_all 1.048
_refine_ls_R_factor_all 0.0539
_refine_ls_R_factor_gt 0.0456
_refine_ls_shift/su_max 0.000
_refine_ls_shift/su_mean 0.000
_refine_ls_structure_factor_coef Fsqd
_refine_ls_weighting_details 'calc w=1/[\s^2^(Fo^2^)+(0.0603P)^2^+0.2779P] where P=(Fo^2^+2Fc^2^)/3'
_refine_ls_weighting_scheme calc
_refine_ls_wR_factor_gt 0.1198
_refine_ls_wR_factor_ref 0.1266
_reflns_number_gt 12948
_reflns_number_total 15735
_reflns_threshold_expression >2sigma(I)
_cod_data_source_file ic8015518_si_001_2.cif
_cod_data_source_block '[TpiPrMoO(S2PPh2)'
_cod_depositor_comments
;
The following automatic conversions were performed:
'_symmetry_cell_setting' value 'Monoclinic' changed to 'monoclinic'
according to '/home/saulius/struct/CIF-dictionaries/cif_core.dic'
dictionary named 'cif_core.dic' version 2.4.1 from 2010-06-29.

Automatic conversion script
Id: cif_fix_enum 1527 2010-12-29 10:47:43Z saulius 
;
_cod_original_sg_symbol_H-M 'P 21/c'
_cod_original_formula_sum 'C60.50 H77 B2 Cl Mo2 N12 O2 P2 S4'
_cod_database_code 4301536

loop_
_symmetry_equiv_pos_as_xyz
'x, y, z'
'-x, y+1/2, -z+1/2'
'-x, -y, -z'
'x, -y-1/2, z-1/2'

loop_
_atom_site_label
_atom_site_type_symbol
_atom_site_fract_x
_atom_site_fract_y
_atom_site_fract_z
_atom_site_U_iso_or_equiv
_atom_site_adp_type
_atom_site_occupancy
_atom_site_symmetry_multiplicity
_atom_site_calc_flag
_atom_site_refinement_flags
_atom_site_disorder_assembly
_atom_site_disorder_group
Mo1 Mo 0.133070(10) 0.769990(15) 0.202960(9) 0.04363(7) Uani 1 1 d . . .
S1 S 0.16084(3) 0.62184(4) 0.16554(3) 0.05150(15) Uani 1 1 d . . .
P1 P 0.20122(3) 0.68188(4) 0.09227(3) 0.04822(15) Uani 1 1 d . . .
O1 O 0.19851(9) 0.79350(13) 0.24269(8) 0.0597(5) Uani 1 1 d . . .
B1 B -0.00556(17) 0.8301(3) 0.26214(15) 0.0664(9) Uani 1 1 d . . .
H1 H -0.0444 0.8497 0.2823 0.080 Uiso 1 1 calc R . .
Mo2 Mo 0.381850(9) 0.242960(13) 0.050180(8) 0.03748(7) Uani 1 1 d . . .
S2 S 0.16429(3) 0.80433(4) 0.09431(3) 0.05261(16) Uani 1 1 d . . .
P2 P 0.45373(3) 0.31159(4) 0.16792(2) 0.04190(14) Uani 1 1 d . . .
O2 O 0.44525(8) 0.21210(12) 0.01038(7) 0.0501(4) Uani 1 1 d . . .
B2 B 0.24180(15) 0.2100(2) -0.01745(15) 0.0574(7) Uani 1 1 d . . .
H2 H 0.2023 0.1983 -0.0397 0.069 Uiso 1 1 calc R . .
S3 S 0.42147(3) 0.38275(4) 0.09507(2) 0.04511(14) Uani 1 1 d . . .
S4 S 0.41044(3) 0.19414(4) 0.15698(3) 0.04644(14) Uani 1 1 d . . .
N11 N 0.02380(10) 0.74491(15) 0.16539(10) 0.0506(5) Uani 1 1 d . . .
C11 C -0.07879(14) 0.7622(2) 0.17764(16) 0.0677(8) Uani 1 1 d . . .
H11 H -0.1171 0.7799 0.1943 0.081 Uiso 1 1 calc R . .
N12 N -0.02201(11) 0.78182(17) 0.20102(10) 0.0580(6) Uani 1 1 d . . .
C12 C -0.07169(14) 0.7129(2) 0.12613(15) 0.0701(8) Uani 1 1 d . . .
H12 H -0.1033 0.6908 0.1004 0.084 Uiso 1 1 calc R . .
C13 C -0.00647(13) 0.7020(2) 0.11947(11) 0.0538(6) Uani 1 1 d . . .
C14 C 0.02586(14) 0.6518(2) 0.06921(11) 0.0594(7) Uani 1 1 d . . .
H14 H 0.0705 0.6685 0.0697 0.071 Uiso 1 1 calc R . .
C15 C 0.0219(2) 0.5524(3) 0.07919(16) 0.0880(11) Uani 1 1 d . . .
H15A H 0.0433 0.5227 0.0461 0.132 Uiso 1 1 calc R . .
H15B H -0.0215 0.5346 0.0797 0.132 Uiso 1 1 calc R . .
H15C H 0.0415 0.5374 0.1181 0.132 Uiso 1 1 calc R . .
C16 C -0.00113(19) 0.6748(3) 0.00536(14) 0.0897(11) Uani 1 1 d . . .
H16A H 0.0206 0.6418 -0.0260 0.135 Uiso 1 1 calc R . .
H16B H 0.0042 0.7366 -0.0022 0.135 Uiso 1 1 calc R . .
H16C H -0.0452 0.6605 0.0041 0.135 Uiso 1 1 calc R . .
N21 N 0.09302(11) 0.90004(14) 0.21991(10) 0.0539(5) Uani 1 1 d . . .
C21 C 0.0240(2) 0.9942(3) 0.25757(17) 0.0848(11) Uani 1 1 d . . .
H21 H -0.0125 1.0172 0.2750 0.102 Uiso 1 1 calc R . .
N22 N 0.03570(12) 0.90907(17) 0.24791(11) 0.0651(6) Uani 1 1 d . . .
C22 C 0.0741(2) 1.0417(2) 0.23789(18) 0.0883(11) Uani 1 1 d . . .
H22 H 0.0787 1.1025 0.2401 0.106 Uiso 1 1 calc R . .
C23 C 0.11692(16) 0.9823(2) 0.21395(13) 0.0656(8) Uani 1 1 d . . .
C24 C 0.1815(2) 1.0003(2) 0.19009(14) 0.0792(10) Uani 1 1 d . . .
H24 H 0.1957 0.9483 0.1673 0.095 Uiso 1 1 calc R . .
C25 C 0.1840(3) 1.0788(4) 0.1462(2) 0.140(2) Uani 1 1 d . . .
H25A H 0.2265 1.0869 0.1321 0.210 Uiso 1 1 calc R . .
H25B H 0.1703 1.1307 0.1677 0.210 Uiso 1 1 calc R . .
H25C H 0.1569 1.0682 0.1112 0.210 Uiso 1 1 calc R . .
C26 C 0.22786(18) 1.0158(3) 0.24486(18) 0.0943(12) Uani 1 1 d . . .
H26A H 0.2692 1.0275 0.2289 0.142 Uiso 1 1 calc R . .
H26B H 0.2292 0.9644 0.2707 0.142 Uiso 1 1 calc R . .
H26C H 0.2139 1.0653 0.2689 0.142 Uiso 1 1 calc R . .
N31 N 0.08384(11) 0.72310(16) 0.28591(9) 0.0537(5) Uani 1 1 d . . .
C31 C 0.01024(17) 0.7263(3) 0.35733(14) 0.0733(9) Uani 1 1 d . . .
H31 H -0.0263 0.7408 0.3787 0.088 Uiso 1 1 calc R . .
N32 N 0.02889(12) 0.76395(17) 0.30414(10) 0.0599(6) Uani 1 1 d . . .
C32 C 0.05172(17) 0.6649(3) 0.37522(13) 0.0755(9) Uani 1 1 d . . .
H32 H 0.0502 0.6304 0.4109 0.091 Uiso 1 1 calc R . .
C33 C 0.09747(14) 0.6634(2) 0.32955(11) 0.0602(7) Uani 1 1 d . . .
C34 C 0.15577(16) 0.6081(2) 0.32754(13) 0.0685(8) Uani 1 1 d . . .
H34 H 0.1789 0.6218 0.2895 0.082 Uiso 1 1 calc R . .
C35 C 0.1379(2) 0.5114(3) 0.3268(3) 0.1212(17) Uani 1 1 d . . .
H35A H 0.1754 0.4761 0.3253 0.182 Uiso 1 1 calc R . .
H35B H 0.1122 0.4993 0.2909 0.182 Uiso 1 1 calc R . .
H35C H 0.1147 0.4975 0.3637 0.182 Uiso 1 1 calc R . .
C36 C 0.19798(19) 0.6285(3) 0.38370(19) 0.0960(12) Uani 1 1 d . . .
H36A H 0.2353 0.5930 0.3819 0.144 Uiso 1 1 calc R . .
H36B H 0.1756 0.6158 0.4213 0.144 Uiso 1 1 calc R . .
H36C H 0.2095 0.6896 0.3831 0.144 Uiso 1 1 calc R . .
C41 C 0.28606(14) 0.68624(19) 0.09912(14) 0.0611(7) Uani 1 1 d . . .
C42 C 0.31395(17) 0.6888(3) 0.15720(18) 0.0834(10) Uani 1 1 d . . .
H42 H 0.2895 0.6839 0.1928 0.100 Uiso 1 1 calc R . .
C43 C 0.3788(2) 0.6989(3) 0.1619(3) 0.1038(14) Uani 1 1 d . . .
H43 H 0.3981 0.7003 0.2008 0.125 Uiso 1 1 calc R . .
C44 C 0.4148(2) 0.7069(3) 0.1090(3) 0.1097(16) Uani 1 1 d . . .
H44 H 0.4581 0.7147 0.1126 0.132 Uiso 1 1 calc R . .
C45 C 0.3874(2) 0.7033(3) 0.0514(3) 0.0957(13) Uani 1 1 d . . .
H45 H 0.4120 0.7080 0.0159 0.115 Uiso 1 1 calc R . .
C46 C 0.32284(16) 0.6929(2) 0.04628(18) 0.0777(9) Uani 1 1 d . . .
H46 H 0.3040 0.6902 0.0072 0.093 Uiso 1 1 calc R . .
C51 C 0.18736(13) 0.62404(18) 0.02037(11) 0.0527(6) Uani 1 1 d . . .
C52 C 0.19998(18) 0.5349(2) 0.01758(14) 0.0736(9) Uani 1 1 d . . .
H52 H 0.2154 0.5060 0.0526 0.088 Uiso 1 1 calc R . .
C53 C 0.1900(2) 0.4891(3) -0.03610(16) 0.0912(12) Uani 1 1 d . . .
H53 H 0.1991 0.4293 -0.0377 0.109 Uiso 1 1 calc R . .
C54 C 0.1665(2) 0.5313(3) -0.08821(15) 0.0926(12) Uani 1 1 d . . .
H54 H 0.1597 0.4999 -0.1247 0.111 Uiso 1 1 calc R . .
C55 C 0.1532(2) 0.6185(3) -0.08612(14) 0.0893(11) Uani 1 1 d . . .
H55 H 0.1372 0.6466 -0.1212 0.107 Uiso 1 1 calc R . .
C56 C 0.16349(17) 0.6663(2) -0.03150(12) 0.0704(8) Uani 1 1 d . . .
H56 H 0.1543 0.7261 -0.0301 0.085 Uiso 1 1 calc R . .
N61 N 0.27463(9) 0.27801(14) 0.08451(9) 0.0444(4) Uani 1 1 d . . .
C61 C 0.17267(13) 0.2855(2) 0.06438(14) 0.0662(8) Uani 1 1 d . . .
H61 H 0.1341 0.2792 0.0441 0.079 Uiso 1 1 calc R . .
N62 N 0.22776(10) 0.25694(16) 0.04334(11) 0.0523(5) Uani 1 1 d . . .
C62 C 0.18170(14) 0.3253(2) 0.12033(14) 0.0679(8) Uani 1 1 d . . .
H62 H 0.1513 0.3507 0.1456 0.081 Uiso 1 1 calc R . .
C63 C 0.24678(12) 0.31964(18) 0.13159(11) 0.0489(6) Uani 1 1 d . . .
C64 C 0.28063(13) 0.35044(18) 0.18871(11) 0.0519(6) Uani 1 1 d . . .
H64 H 0.3253 0.3356 0.1841 0.062 Uiso 1 1 calc R . .
C65 C 0.2570(2) 0.3050(3) 0.24613(15) 0.1013(14) Uani 1 1 d . . .
H65A H 0.2800 0.3259 0.2817 0.152 Uiso 1 1 calc R . .
H65B H 0.2630 0.2426 0.2421 0.152 Uiso 1 1 calc R . .
H65C H 0.2130 0.3173 0.2512 0.152 Uiso 1 1 calc R . .
C66 C 0.2757(2) 0.4493(3) 0.1944(2) 0.1031(14) Uani 1 1 d . . .
H66A H 0.2979 0.4683 0.2310 0.155 Uiso 1 1 calc R . .
H66B H 0.2322 0.4658 0.1973 0.155 Uiso 1 1 calc R . .
H66C H 0.2940 0.4764 0.1585 0.155 Uiso 1 1 calc R . .
N71 N 0.33148(10) 0.12012(14) 0.02834(9) 0.0489(5) Uani 1 1 d . . .
C71 C 0.25432(16) 0.0414(2) -0.01266(18) 0.0810(10) Uani 1 1 d . . .
H71 H 0.2165 0.0260 -0.0319 0.097 Uiso 1 1 calc R . .
N72 N 0.27533(11) 0.12391(16) -0.00409(11) 0.0596(6) Uani 1 1 d . . .
C72 C 0.29684(17) -0.0157(2) 0.01118(19) 0.0822(10) Uani 1 1 d . . .
H72 H 0.2945 -0.0768 0.0105 0.099 Uiso 1 1 calc R . .
C73 C 0.34441(14) 0.03454(17) 0.03670(13) 0.0566(6) Uani 1 1 d . . .
C74 C 0.40320(14) 0.00139(18) 0.06867(13) 0.0581(6) Uani 1 1 d . . .
H74 H 0.4320 0.0511 0.0748 0.070 Uiso 1 1 calc R . .
C75 C 0.43577(17) -0.0666(2) 0.02807(16) 0.0769(9) Uani 1 1 d . . .
H75A H 0.4733 -0.0869 0.0486 0.115 Uiso 1 1 calc R . .
H75B H 0.4467 -0.0403 -0.0110 0.115 Uiso 1 1 calc R . .
H75C H 0.4079 -0.1153 0.0210 0.115 Uiso 1 1 calc R . .
C76 C 0.3877(2) -0.0375(3) 0.13210(16) 0.0895(11) Uani 1 1 d . . .
H76A H 0.4258 -0.0579 0.1517 0.134 Uiso 1 1 calc R . .
H76B H 0.3591 -0.0859 0.1270 0.134 Uiso 1 1 calc R . .
H76C H 0.3686 0.0068 0.1576 0.134 Uiso 1 1 calc R . .
N81 N 0.33843(10) 0.30485(14) -0.03318(8) 0.0457(5) Uani 1 1 d . . .
C81 C 0.27124(15) 0.3071(2) -0.11171(11) 0.0649(8) Uani 1 1 d . . .
H81 H 0.2366 0.2947 -0.1369 0.078 Uiso 1 1 calc R . .
N82 N 0.28353(11) 0.26935(15) -0.05669(9) 0.0525(5) Uani 1 1 d . . .
C82 C 0.31701(16) 0.3658(2) -0.12495(12) 0.0679(8) Uani 1 1 d . . .
H82 H 0.3201 0.4007 -0.1603 0.082 Uiso 1 1 calc R . .
C83 C 0.35885(13) 0.36332(18) -0.07436(11) 0.0524(6) Uani 1 1 d . . .
C84 C 0.41695(15) 0.41792(19) -0.06545(12) 0.0598(7) Uani 1 1 d . . .
H84 H 0.4454 0.3872 -0.0367 0.072 Uiso 1 1 calc R . .
C85 C 0.4512(2) 0.4326(3) -0.12690(15) 0.0829(10) Uani 1 1 d . . .
H85A H 0.4882 0.4677 -0.1197 0.124 Uiso 1 1 calc R . .
H85B H 0.4237 0.4624 -0.1555 0.124 Uiso 1 1 calc R . .
H85C H 0.4633 0.3768 -0.1441 0.124 Uiso 1 1 calc R . .
C86 C 0.3999(2) 0.5073(2) -0.03740(16) 0.0865(10) Uani 1 1 d . . .
H86A H 0.4375 0.5416 -0.0318 0.130 Uiso 1 1 calc R . .
H86B H 0.3800 0.4987 0.0021 0.130 Uiso 1 1 calc R . .
H86C H 0.3715 0.5377 -0.0649 0.130 Uiso 1 1 calc R . .
C91 C 0.53861(12) 0.29992(19) 0.16691(11) 0.0501(6) Uani 1 1 d . . .
C92 C 0.56609(16) 0.2432(3) 0.12429(16) 0.0744(9) Uani 1 1 d . . .
H92 H 0.5408 0.2113 0.0970 0.089 Uiso 1 1 calc R . .
C93 C 0.63040(18) 0.2342(3) 0.1224(2) 0.0959(13) Uani 1 1 d . . .
H93 H 0.6484 0.1949 0.0946 0.115 Uiso 1 1 calc R . .
C94 C 0.66814(16) 0.2823(3) 0.16096(19) 0.0922(12) Uani 1 1 d . . .
H94 H 0.7117 0.2771 0.1587 0.111 Uiso 1 1 calc R . .
C95 C 0.64159(17) 0.3381(3) 0.20277(19) 0.0898(12) Uani 1 1 d . . .
H95 H 0.6672 0.3702 0.2296 0.108 Uiso 1 1 calc R . .
C96 C 0.57699(14) 0.3474(2) 0.20566(14) 0.0698(8) Uani 1 1 d . . .
H96 H 0.5594 0.3861 0.2341 0.084 Uiso 1 1 calc R . .
C101 C 0.43740(12) 0.36257(18) 0.24178(10) 0.0491(6) Uani 1 1 d . . .
C102 C 0.43537(18) 0.4544(2) 0.24685(13) 0.0757(9) Uani 1 1 d . . .
H102 H 0.4421 0.4895 0.2122 0.091 Uiso 1 1 calc R . .
C103 C 0.4233(2) 0.4920(3) 0.30387(16) 0.0961(12) Uani 1 1 d . . .
H103 H 0.4228 0.5529 0.3078 0.115 Uiso 1 1 calc R . .
C104 C 0.41195(19) 0.4396(3) 0.35528(14) 0.0929(12) Uani 1 1 d . . .
H104 H 0.4034 0.4655 0.3934 0.112 Uiso 1 1 calc R . .
C105 C 0.41329(19) 0.3510(3) 0.35023(13) 0.0876(12) Uani 1 1 d . . .
H105 H 0.4059 0.3163 0.3851 0.105 Uiso 1 1 calc R . .
C106 C 0.42555(15) 0.3113(2) 0.29377(11) 0.0682(8) Uani 1 1 d . . .
H106 H 0.4259 0.2503 0.2906 0.082 Uiso 1 1 calc R . .
Cl1S Cl 0.05796(15) 0.4293(2) 0.47967(11) 0.680(19) Uani 0.50 1 d PR . .
Cl2S Cl -0.05174(15) 0.5424(2) 0.49776(11) 0.375(8) Uani 0.50 1 d PR . .
C1S C -0.0242(9) 0.4527(11) 0.4524(9) 0.227(13) Uani 0.50 1 d P . .
H1S1 H -0.0244 0.4680 0.4086 0.273 Uiso 0.50 1 calc PR . .
H1S2 H -0.0508 0.4015 0.4583 0.273 Uiso 0.50 1 calc PR . .

loop_
_atom_site_aniso_label
_atom_site_aniso_U_11
_atom_site_aniso_U_22
_atom_site_aniso_U_33
_atom_site_aniso_U_23
_atom_site_aniso_U_13
_atom_site_aniso_U_12
Mo1 0.05011(13) 0.04552(13) 0.03524(11) -0.00306(8) -0.00027(9) 0.00657(8)
S1 0.0684(4) 0.0449(3) 0.0412(3) 0.0020(2) 0.0031(3) 0.0110(3)
P1 0.0596(4) 0.0443(3) 0.0408(3) -0.0030(3) 0.0038(3) 0.0074(3)
O1 0.0603(11) 0.0650(12) 0.0537(10) -0.0065(9) -0.0116(9) 0.0024(9)
B1 0.0592(18) 0.085(3) 0.0551(17) -0.0196(17) 0.0086(15) 0.0189(17)
Mo2 0.04078(11) 0.03996(12) 0.03164(10) -0.00118(7) -0.00362(8) 0.00308(7)
S2 0.0710(4) 0.0435(3) 0.0435(3) 0.0016(3) 0.0082(3) 0.0095(3)
P2 0.0495(3) 0.0462(3) 0.0300(2) 0.0002(2) -0.0030(2) -0.0008(3)
O2 0.0516(9) 0.0566(10) 0.0422(8) -0.0055(8) 0.0008(7) 0.0074(8)
B2 0.0481(15) 0.0664(19) 0.0576(16) -0.0086(15) -0.0167(14) 0.0034(14)
S3 0.0577(3) 0.0432(3) 0.0344(3) 0.0024(2) -0.0048(2) -0.0031(3)
S4 0.0573(3) 0.0428(3) 0.0392(3) 0.0042(2) -0.0057(3) -0.0006(3)
N11 0.0487(12) 0.0604(13) 0.0427(10) -0.0067(9) -0.0025(9) 0.0070(10)
C11 0.0456(15) 0.088(2) 0.0699(18) -0.0018(16) 0.0036(14) 0.0075(14)
N12 0.0495(12) 0.0717(15) 0.0529(12) -0.0074(11) -0.0020(10) 0.0101(11)
C12 0.0532(16) 0.095(2) 0.0623(17) -0.0067(17) -0.0081(14) -0.0038(16)
C13 0.0536(14) 0.0647(17) 0.0432(12) 0.0003(12) -0.0062(11) -0.0006(12)
C14 0.0626(16) 0.0734(19) 0.0421(12) -0.0098(13) -0.0047(12) -0.0044(14)
C15 0.111(3) 0.077(2) 0.076(2) -0.0214(19) 0.007(2) -0.005(2)
C16 0.097(3) 0.124(3) 0.0480(15) -0.0066(18) -0.0114(16) 0.015(2)
N21 0.0655(13) 0.0462(12) 0.0500(11) -0.0086(10) 0.0003(10) 0.0087(10)
C21 0.094(3) 0.070(2) 0.090(2) -0.032(2) -0.009(2) 0.031(2)
N22 0.0690(15) 0.0632(15) 0.0630(13) -0.0203(12) -0.0020(12) 0.0172(12)
C22 0.117(3) 0.0524(18) 0.095(2) -0.0226(19) -0.007(2) 0.020(2)
C23 0.095(2) 0.0496(16) 0.0522(14) -0.0081(13) -0.0106(15) 0.0079(15)
C24 0.128(3) 0.0496(16) 0.0600(16) -0.0065(14) 0.0146(18) -0.0122(18)
C25 0.211(6) 0.108(4) 0.100(3) 0.041(3) -0.007(4) -0.040(4)
C26 0.089(3) 0.112(3) 0.082(2) -0.004(2) 0.006(2) -0.017(2)
N31 0.0572(13) 0.0659(14) 0.0379(10) -0.0044(10) 0.0025(9) 0.0062(11)
C31 0.072(2) 0.100(3) 0.0482(15) -0.0113(16) 0.0183(14) -0.0031(18)
N32 0.0589(13) 0.0794(17) 0.0413(11) -0.0122(11) 0.0069(10) 0.0110(12)
C32 0.086(2) 0.095(3) 0.0452(14) 0.0095(16) 0.0127(14) 0.0014(19)
C33 0.0709(17) 0.0691(18) 0.0407(12) 0.0035(12) 0.0021(12) 0.0032(14)
C34 0.082(2) 0.077(2) 0.0463(13) 0.0157(14) 0.0086(14) 0.0106(17)
C35 0.123(4) 0.084(3) 0.157(4) -0.032(3) -0.029(3) 0.017(3)
C36 0.092(3) 0.092(3) 0.104(3) 0.014(2) -0.017(2) 0.012(2)
C41 0.0603(16) 0.0485(15) 0.0745(17) -0.0104(14) 0.0018(14) 0.0076(12)
C42 0.073(2) 0.089(3) 0.088(2) -0.013(2) -0.0108(19) 0.0117(18)
C43 0.084(3) 0.093(3) 0.134(4) -0.013(3) -0.036(3) 0.007(2)
C44 0.060(2) 0.083(3) 0.186(5) -0.030(3) -0.001(3) 0.007(2)
C45 0.081(3) 0.067(2) 0.139(4) -0.014(3) 0.030(3) -0.0054(18)
C46 0.071(2) 0.072(2) 0.091(2) -0.0112(18) 0.0165(18) -0.0054(16)
C51 0.0630(15) 0.0543(15) 0.0407(11) -0.0044(11) 0.0089(11) 0.0059(12)
C52 0.107(3) 0.0563(18) 0.0570(15) -0.0038(14) 0.0028(16) 0.0145(17)
C53 0.143(3) 0.063(2) 0.0680(19) -0.0208(17) 0.012(2) 0.012(2)
C54 0.126(3) 0.097(3) 0.0555(17) -0.0304(19) 0.0162(19) -0.009(2)
C55 0.119(3) 0.108(3) 0.0409(14) -0.0044(17) 0.0003(17) 0.013(3)
C56 0.099(2) 0.0661(19) 0.0466(13) -0.0003(13) 0.0028(15) 0.0128(17)
N61 0.0412(10) 0.0507(11) 0.0412(9) 0.0010(9) -0.0012(8) 0.0039(8)
C61 0.0435(14) 0.090(2) 0.0653(17) 0.0094(17) -0.0054(13) 0.0100(14)
N62 0.0412(11) 0.0639(14) 0.0518(12) 0.0008(10) -0.0061(9) 0.0034(9)
C62 0.0517(15) 0.090(2) 0.0619(16) 0.0002(16) 0.0097(13) 0.0171(15)
C63 0.0466(13) 0.0537(14) 0.0463(12) 0.0067(11) 0.0055(10) 0.0096(11)
C64 0.0584(14) 0.0543(15) 0.0429(11) -0.0020(11) 0.0069(11) 0.0094(12)
C65 0.103(3) 0.150(4) 0.0509(17) 0.019(2) 0.0045(18) -0.025(3)
C66 0.124(3) 0.072(2) 0.113(3) -0.033(2) -0.028(3) 0.034(2)
N71 0.0507(11) 0.0464(11) 0.0494(10) -0.0052(9) -0.0082(9) 0.0008(9)
C71 0.0693(19) 0.0652(19) 0.108(3) -0.025(2) -0.0220(19) -0.0109(16)
N72 0.0548(12) 0.0596(14) 0.0642(13) -0.0112(11) -0.0192(11) 0.0006(10)
C72 0.085(2) 0.0481(16) 0.113(3) -0.0132(18) -0.021(2) -0.0089(15)
C73 0.0623(15) 0.0443(14) 0.0631(15) -0.0057(12) -0.0007(13) 0.0005(12)
C74 0.0718(17) 0.0424(13) 0.0600(14) -0.0014(12) -0.0029(13) 0.0066(13)
C75 0.090(2) 0.0631(19) 0.0776(19) -0.0068(17) 0.0025(18) 0.0168(17)
C76 0.114(3) 0.089(3) 0.0655(18) 0.0119(18) 0.0048(19) 0.006(2)
N81 0.0507(11) 0.0507(12) 0.0357(9) -0.0013(9) -0.0069(8) 0.0050(9)
C81 0.0665(18) 0.091(2) 0.0373(12) -0.0049(14) -0.0149(12) 0.0202(16)
N82 0.0511(12) 0.0667(14) 0.0395(10) -0.0065(10) -0.0107(9) 0.0108(10)
C82 0.077(2) 0.085(2) 0.0418(13) 0.0124(14) -0.0091(13) 0.0170(17)
C83 0.0655(15) 0.0528(14) 0.0388(11) 0.0022(11) -0.0014(11) 0.0157(12)
C84 0.0787(18) 0.0540(15) 0.0467(13) 0.0096(12) -0.0015(13) -0.0001(14)
C85 0.106(3) 0.078(2) 0.0642(18) 0.0032(17) 0.0139(18) -0.011(2)
C86 0.129(3) 0.0589(19) 0.0713(19) -0.0029(17) 0.001(2) 0.006(2)
C91 0.0496(13) 0.0613(16) 0.0394(11) 0.0048(11) -0.0048(10) -0.0017(11)
C92 0.0555(17) 0.105(3) 0.0626(18) -0.0226(17) -0.0036(15) 0.0074(16)
C93 0.062(2) 0.137(4) 0.089(3) -0.017(2) 0.006(2) 0.023(2)
C94 0.0486(17) 0.136(4) 0.092(3) 0.000(3) -0.0108(18) -0.002(2)
C95 0.061(2) 0.111(3) 0.096(3) -0.010(2) -0.0216(19) -0.009(2)
C96 0.0621(17) 0.081(2) 0.0660(16) -0.0098(16) -0.0129(14) -0.0027(15)
C101 0.0586(14) 0.0556(15) 0.0331(10) -0.0036(10) -0.0035(10) -0.0031(12)
C102 0.116(3) 0.0636(19) 0.0476(14) -0.0102(14) 0.0072(16) -0.0020(18)
C103 0.135(4) 0.082(2) 0.071(2) -0.029(2) 0.011(2) -0.002(2)
C104 0.108(3) 0.128(4) 0.0423(15) -0.030(2) 0.0029(16) 0.003(3)
C105 0.113(3) 0.117(3) 0.0337(13) 0.0023(17) 0.0020(15) -0.026(3)
C106 0.087(2) 0.079(2) 0.0385(12) 0.0037(13) -0.0036(13) -0.0075(17)
Cl1S 1.02(5) 0.387(19) 0.64(3) 0.13(2) 0.48(3) -0.15(2)
Cl2S 0.178(5) 0.391(12) 0.557(17) 0.346(13) 0.070(8) 0.028(7)
C1S 0.28(2) 0.180(14) 0.224(17) 0.138(15) -0.141(18) -0.164(16)

loop_
_atom_type_symbol
_atom_type_description
_atom_type_scat_dispersion_real
_atom_type_scat_dispersion_imag
_atom_type_scat_source
C C 0.0033 0.0016 'International Tables Vol C Tables 4.2.6.8 and 6.1.1.4'
H H 0.0000 0.0000 'International Tables Vol C Tables 4.2.6.8 and 6.1.1.4'
B B 0.0013 0.0007 'International Tables Vol C Tables 4.2.6.8 and 6.1.1.4'
N N 0.0061 0.0033 'International Tables Vol C Tables 4.2.6.8 and 6.1.1.4'
O O 0.0106 0.0060 'International Tables Vol C Tables 4.2.6.8 and 6.1.1.4'
S S 0.1246 0.1234 'International Tables Vol C Tables 4.2.6.8 and 6.1.1.4'
Mo Mo -1.6832 0.6857 'International Tables Vol C Tables 4.2.6.8 and 6.1.1.4'
P P 0.1023 0.0942 'International Tables Vol C Tables 4.2.6.8 and 6.1.1.4'
Cl Cl 0.1484 0.1585 'International Tables Vol C Tables 4.2.6.8 and 6.1.1.4'

loop_
_geom_angle_atom_site_label_1
_geom_angle_atom_site_label_2
_geom_angle_atom_site_label_3
_geom_angle
_geom_angle_site_symmetry_1
_geom_angle_site_symmetry_3
_geom_angle_publ_flag
O1 Mo1 N21 92.52(9) . . ?
O1 Mo1 N31 92.95(9) . . ?
N21 Mo1 N31 88.31(9) . . ?
O1 Mo1 S1 99.42(7) . . ?
N21 Mo1 S1 167.45(6) . . ?
N31 Mo1 S1 94.88(6) . . ?
O1 Mo1 N11 167.25(8) . . ?
N21 Mo1 N11 80.20(8) . . ?
N31 Mo1 N11 76.50(8) . . ?
S1 Mo1 N11 88.73(5) . . ?
O1 Mo1 S2 102.22(7) . . ?
N21 Mo1 S2 94.20(6) . . ?
N31 Mo1 S2 164.49(6) . . ?
S1 Mo1 S2 79.58(2) . . ?
N11 Mo1 S2 88.83(5) . . ?
P1 S1 Mo1 86.88(3) . . ?
C51 P1 C41 104.19(13) . . ?
C51 P1 S1 112.50(10) . . ?
C41 P1 S1 112.37(11) . . ?
C51 P1 S2 114.01(9) . . ?
C41 P1 S2 110.54(10) . . ?
S1 P1 S2 103.49(4) . . ?
N22 B1 N32 111.3(3) . . ?
N22 B1 N12 109.3(3) . . ?
N32 B1 N12 107.2(3) . . ?
N22 B1 H1 109.6 . . ?
N32 B1 H1 109.6 . . ?
N12 B1 H1 109.6 . . ?
O2 Mo2 N71 92.51(8) . . ?
O2 Mo2 N81 92.06(8) . . ?
N71 Mo2 N81 89.34(7) . . ?
O2 Mo2 N61 165.52(7) . . ?
N71 Mo2 N61 78.39(7) . . ?
N81 Mo2 N61 76.75(7) . . ?
O2 Mo2 S3 99.72(6) . . ?
N71 Mo2 S3 166.79(6) . . ?
N81 Mo2 S3 95.15(6) . . ?
N61 Mo2 S3 90.53(5) . . ?
O2 Mo2 S4 101.43(6) . . ?
N71 Mo2 S4 93.42(5) . . ?
N81 Mo2 S4 166.09(6) . . ?
N61 Mo2 S4 90.44(5) . . ?
S3 Mo2 S4 79.36(2) . . ?
P1 S2 Mo1 86.14(3) . . ?
C101 P2 C91 104.43(12) . . ?
C101 P2 S4 113.11(9) . . ?
C91 P2 S4 111.32(10) . . ?
C101 P2 S3 112.82(9) . . ?
C91 P2 S3 112.05(8) . . ?
S4 P2 S3 103.36(3) . . ?
N72 B2 N62 109.6(2) . . ?
N72 B2 N82 110.0(2) . . ?
N62 B2 N82 108.5(2) . . ?
N72 B2 H2 109.6 . . ?
N62 B2 H2 109.6 . . ?
N82 B2 H2 109.6 . . ?
P2 S3 Mo2 87.48(3) . . ?
P2 S4 Mo2 87.26(3) . . ?
C13 N11 N12 105.9(2) . . ?
C13 N11 Mo1 139.09(18) . . ?
N12 N11 Mo1 114.94(15) . . ?
N12 C11 C12 109.2(3) . . ?
N12 C11 H11 125.4 . . ?
C12 C11 H11 125.4 . . ?
C11 N12 N11 109.9(2) . . ?
C11 N12 B1 128.7(3) . . ?
N11 N12 B1 121.1(2) . . ?
C11 C12 C13 105.4(3) . . ?
C11 C12 H12 127.3 . . ?
C13 C12 H12 127.3 . . ?
N11 C13 C12 109.6(3) . . ?
N11 C13 C14 124.1(2) . . ?
C12 C13 C14 126.3(3) . . ?
C13 C14 C16 111.3(3) . . ?
C13 C14 C15 112.2(3) . . ?
C16 C14 C15 109.4(3) . . ?
C13 C14 H14 107.9 . . ?
C16 C14 H14 107.9 . . ?
C15 C14 H14 107.9 . . ?
C14 C15 H15A 109.5 . . ?
C14 C15 H15B 109.5 . . ?
H15A C15 H15B 109.5 . . ?
C14 C15 H15C 109.5 . . ?
H15A C15 H15C 109.5 . . ?
H15B C15 H15C 109.5 . . ?
C14 C16 H16A 109.5 . . ?
C14 C16 H16B 109.5 . . ?
H16A C16 H16B 109.5 . . ?
C14 C16 H16C 109.5 . . ?
H16A C16 H16C 109.5 . . ?
H16B C16 H16C 109.5 . . ?
C23 N21 N22 106.5(2) . . ?
C23 N21 Mo1 132.3(2) . . ?
N22 N21 Mo1 120.84(18) . . ?
N22 C21 C22 108.8(3) . . ?
N22 C21 H21 125.6 . . ?
C22 C21 H21 125.6 . . ?
C21 N22 N21 109.4(3) . . ?
C21 N22 B1 128.9(3) . . ?
N21 N22 B1 121.7(2) . . ?
C21 C22 C23 106.7(3) . . ?
C21 C22 H22 126.7 . . ?
C23 C22 H22 126.7 . . ?
N21 C23 C22 108.7(3) . . ?
N21 C23 C24 123.1(3) . . ?
C22 C23 C24 128.0(3) . . ?
C23 C24 C25 113.1(4) . . ?
C23 C24 C26 110.2(3) . . ?
C25 C24 C26 109.2(3) . . ?
C23 C24 H24 108.0 . . ?
C25 C24 H24 108.0 . . ?
C26 C24 H24 108.0 . . ?
C24 C25 H25A 109.5 . . ?
C24 C25 H25B 109.5 . . ?
H25A C25 H25B 109.5 . . ?
C24 C25 H25C 109.5 . . ?
H25A C25 H25C 109.5 . . ?
H25B C25 H25C 109.5 . . ?
C24 C26 H26A 109.5 . . ?
C24 C26 H26B 109.5 . . ?
H26A C26 H26B 109.5 . . ?
C24 C26 H26C 109.5 . . ?
H26A C26 H26C 109.5 . . ?
H26B C26 H26C 109.5 . . ?
C33 N31 N32 106.6(2) . . ?
C33 N31 Mo1 133.70(19) . . ?
N32 N31 Mo1 119.52(17) . . ?
C32 C31 N32 110.3(3) . . ?
C32 C31 H31 124.9 . . ?
N32 C31 H31 124.9 . . ?
C31 N32 N31 107.7(3) . . ?
C31 N32 B1 129.8(3) . . ?
N31 N32 B1 121.8(2) . . ?
C31 C32 C33 105.6(3) . . ?
C31 C32 H32 127.2 . . ?
C33 C32 H32 127.2 . . ?
N31 C33 C32 109.8(3) . . ?
N31 C33 C34 122.4(2) . . ?
C32 C33 C34 127.7(3) . . ?
C33 C34 C35 109.7(3) . . ?
C33 C34 C36 110.0(3) . . ?
C35 C34 C36 110.5(3) . . ?
C33 C34 H34 108.9 . . ?
C35 C34 H34 108.9 . . ?
C36 C34 H34 108.9 . . ?
C34 C35 H35A 109.5 . . ?
C34 C35 H35B 109.5 . . ?
H35A C35 H35B 109.5 . . ?
C34 C35 H35C 109.5 . . ?
H35A C35 H35C 109.5 . . ?
H35B C35 H35C 109.5 . . ?
C34 C36 H36A 109.5 . . ?
C34 C36 H36B 109.5 . . ?
H36A C36 H36B 109.5 . . ?
C34 C36 H36C 109.5 . . ?
H36A C36 H36C 109.5 . . ?
H36B C36 H36C 109.5 . . ?
C42 C41 C46 120.0(3) . . ?
C42 C41 P1 119.8(3) . . ?
C46 C41 P1 120.1(2) . . ?
C41 C42 C43 119.3(4) . . ?
C41 C42 H42 120.4 . . ?
C43 C42 H42 120.4 . . ?
C44 C43 C42 120.1(4) . . ?
C44 C43 H43 119.9 . . ?
C42 C43 H43 119.9 . . ?
C45 C44 C43 120.8(4) . . ?
C45 C44 H44 119.6 . . ?
C43 C44 H44 119.6 . . ?
C44 C45 C46 119.4(4) . . ?
C44 C45 H45 120.3 . . ?
C46 C45 H45 120.3 . . ?
C45 C46 C41 120.4(4) . . ?
C45 C46 H46 119.8 . . ?
C41 C46 H46 119.8 . . ?
C56 C51 C52 119.4(3) . . ?
C56 C51 P1 121.6(2) . . ?
C52 C51 P1 119.0(2) . . ?
C53 C52 C51 120.5(3) . . ?
C53 C52 H52 119.7 . . ?
C51 C52 H52 119.7 . . ?
C52 C53 C54 120.2(3) . . ?
C52 C53 H53 119.9 . . ?
C54 C53 H53 119.9 . . ?
C55 C54 C53 120.1(3) . . ?
C55 C54 H54 120.0 . . ?
C53 C54 H54 120.0 . . ?
C54 C55 C56 120.3(3) . . ?
C54 C55 H55 119.8 . . ?
C56 C55 H55 119.8 . . ?
C51 C56 C55 119.5(3) . . ?
C51 C56 H56 120.3 . . ?
C55 C56 H56 120.3 . . ?
C63 N61 N62 106.2(2) . . ?
C63 N61 Mo2 138.28(16) . . ?
N62 N61 Mo2 115.22(15) . . ?
N62 C61 C62 109.1(2) . . ?
N62 C61 H61 125.4 . . ?
C62 C61 H61 125.4 . . ?
C61 N62 N61 109.9(2) . . ?
C61 N62 B2 128.6(2) . . ?
N61 N62 B2 121.5(2) . . ?
C61 C62 C63 105.0(3) . . ?
C61 C62 H62 127.5 . . ?
C63 C62 H62 127.5 . . ?
N61 C63 C62 109.7(2) . . ?
N61 C63 C64 124.0(2) . . ?
C62 C63 C64 126.2(2) . . ?
C63 C64 C65 111.8(3) . . ?
C63 C64 C66 110.2(2) . . ?
C65 C64 C66 111.5(3) . . ?
C63 C64 H64 107.7 . . ?
C65 C64 H64 107.7 . . ?
C66 C64 H64 107.7 . . ?
C64 C65 H65A 109.5 . . ?
C64 C65 H65B 109.5 . . ?
H65A C65 H65B 109.5 . . ?
C64 C65 H65C 109.5 . . ?
H65A C65 H65C 109.5 . . ?
H65B C65 H65C 109.5 . . ?
C64 C66 H66A 109.5 . . ?
C64 C66 H66B 109.5 . . ?
H66A C66 H66B 109.5 . . ?
C64 C66 H66C 109.5 . . ?
H66A C66 H66C 109.5 . . ?
H66B C66 H66C 109.5 . . ?
C73 N71 N72 106.5(2) . . ?
C73 N71 Mo2 134.07(17) . . ?
N72 N71 Mo2 119.32(16) . . ?
N72 C71 C72 109.1(3) . . ?
N72 C71 H71 125.4 . . ?
C72 C71 H71 125.4 . . ?
C71 N72 N71 108.4(2) . . ?
C71 N72 B2 128.7(2) . . ?
N71 N72 B2 122.4(2) . . ?
C71 C72 C73 106.3(3) . . ?
C71 C72 H72 126.8 . . ?
C73 C72 H72 126.8 . . ?
N71 C73 C72 109.6(3) . . ?
N71 C73 C74 123.6(2) . . ?
C72 C73 C74 126.8(3) . . ?
C73 C74 C75 110.0(2) . . ?
C73 C74 C76 110.9(3) . . ?
C75 C74 C76 110.6(3) . . ?
C73 C74 H74 108.4 . . ?
C75 C74 H74 108.4 . . ?
C76 C74 H74 108.4 . . ?
C74 C75 H75A 109.5 . . ?
C74 C75 H75B 109.5 . . ?
H75A C75 H75B 109.5 . . ?
C74 C75 H75C 109.5 . . ?
H75A C75 H75C 109.5 . . ?
H75B C75 H75C 109.5 . . ?
C74 C76 H76A 109.5 . . ?
C74 C76 H76B 109.5 . . ?
H76A C76 H76B 109.5 . . ?
C74 C76 H76C 109.5 . . ?
H76A C76 H76C 109.5 . . ?
H76B C76 H76C 109.5 . . ?
C83 N81 N82 107.17(19) . . ?
C83 N81 Mo2 133.35(17) . . ?
N82 N81 Mo2 118.46(16) . . ?
N82 C81 C82 109.5(2) . . ?
N82 C81 H81 125.3 . . ?
C82 C81 H81 125.3 . . ?
C81 N82 N81 108.5(2) . . ?
C81 N82 B2 129.3(2) . . ?
N81 N82 B2 121.43(19) . . ?
C81 C82 C83 105.7(3) . . ?
C81 C82 H82 127.1 . . ?
C83 C82 H82 127.1 . . ?
N81 C83 C82 109.2(3) . . ?
N81 C83 C84 123.8(2) . . ?
C82 C83 C84 127.0(3) . . ?
C83 C84 C85 111.4(2) . . ?
C83 C84 C86 110.3(3) . . ?
C85 C84 C86 109.0(3) . . ?
C83 C84 H84 108.7 . . ?
C85 C84 H84 108.7 . . ?
C86 C84 H84 108.7 . . ?
C84 C85 H85A 109.5 . . ?
C84 C85 H85B 109.5 . . ?
H85A C85 H85B 109.5 . . ?
C84 C85 H85C 109.5 . . ?
H85A C85 H85C 109.5 . . ?
H85B C85 H85C 109.5 . . ?
C84 C86 H86A 109.5 . . ?
C84 C86 H86B 109.5 . . ?
H86A C86 H86B 109.5 . . ?
C84 C86 H86C 109.5 . . ?
H86A C86 H86C 109.5 . . ?
H86B C86 H86C 109.5 . . ?
C96 C91 C92 118.6(3) . . ?
C96 C91 P2 122.0(2) . . ?
C92 C91 P2 119.4(2) . . ?
C93 C92 C91 120.2(3) . . ?
C93 C92 H92 119.9 . . ?
C91 C92 H92 119.9 . . ?
C94 C93 C92 120.6(4) . . ?
C94 C93 H93 119.7 . . ?
C92 C93 H93 119.7 . . ?
C95 C94 C93 119.5(3) . . ?
C95 C94 H94 120.2 . . ?
C93 C94 H94 120.2 . . ?
C94 C95 C96 120.6(3) . . ?
C94 C95 H95 119.7 . . ?
C96 C95 H95 119.7 . . ?
C91 C96 C95 120.4(3) . . ?
C91 C96 H96 119.8 . . ?
C95 C96 H96 119.8 . . ?
C106 C101 C102 119.4(2) . . ?
C106 C101 P2 120.4(2) . . ?
C102 C101 P2 120.19(19) . . ?
C103 C102 C101 119.3(3) . . ?
C103 C102 H102 120.4 . . ?
C101 C102 H102 120.4 . . ?
C102 C103 C104 120.4(4) . . ?
C102 C103 H103 119.8 . . ?
C104 C103 H103 119.8 . . ?
C105 C104 C103 120.3(3) . . ?
C105 C104 H104 119.8 . . ?
C103 C104 H104 119.8 . . ?
C104 C105 C106 120.6(3) . . ?
C104 C105 H105 119.7 . . ?
C106 C105 H105 119.7 . . ?
C105 C106 C101 120.0(3) . . ?
C105 C106 H106 120.0 . . ?
C101 C106 H106 120.0 . . ?
Cl1S Cl2S C1S 165.4(7) 3_566 . ?
Cl2S C1S Cl1S 106.4(7) . . ?
Cl2S C1S H1S1 110.5 . . ?
Cl1S C1S H1S1 110.5 . . ?
Cl2S C1S H1S2 110.5 . . ?
Cl1S C1S H1S2 110.5 . . ?
H1S1 C1S H1S2 108.6 . . ?

loop_
_geom_bond_atom_site_label_1
_geom_bond_atom_site_label_2
_geom_bond_distance
_geom_bond_site_symmetry_2
_geom_bond_publ_flag
Mo1 O1 1.6647(18) . ?
Mo1 N21 2.183(2) . ?
Mo1 N31 2.193(2) . ?
Mo1 S1 2.4642(7) . ?
Mo1 N11 2.480(2) . ?
Mo1 S2 2.4896(7) . ?
S1 P1 2.0174(9) . ?
P1 C51 1.802(3) . ?
P1 C41 1.806(3) . ?
P1 S2 2.0199(9) . ?
B1 N22 1.518(5) . ?
B1 N32 1.534(4) . ?
B1 N12 1.544(4) . ?
B1 H1 0.9800 . ?
Mo2 O2 1.6664(17) . ?
Mo2 N71 2.201(2) . ?
Mo2 N81 2.2207(18) . ?
Mo2 N61 2.454(2) . ?
Mo2 S3 2.4788(6) . ?
Mo2 S4 2.4869(6) . ?
P2 C101 1.804(2) . ?
P2 C91 1.810(3) . ?
P2 S4 2.0206(9) . ?
P2 S3 2.0207(8) . ?
B2 N72 1.516(4) . ?
B2 N62 1.521(4) . ?
B2 N82 1.523(4) . ?
B2 H2 0.9800 . ?
N11 C13 1.344(3) . ?
N11 N12 1.362(3) . ?
C11 N12 1.336(4) . ?
C11 C12 1.347(5) . ?
C11 H11 0.9300 . ?
C12 C13 1.402(4) . ?
C12 H12 0.9300 . ?
C13 C14 1.494(4) . ?
C14 C16 1.526(4) . ?
C14 C15 1.529(5) . ?
C14 H14 0.9800 . ?
C15 H15A 0.9600 . ?
C15 H15B 0.9600 . ?
C15 H15C 0.9600 . ?
C16 H16A 0.9600 . ?
C16 H16B 0.9600 . ?
C16 H16C 0.9600 . ?
N21 C23 1.356(4) . ?
N21 N22 1.367(3) . ?
C21 N22 1.334(4) . ?
C21 C22 1.354(6) . ?
C21 H21 0.9300 . ?
C22 C23 1.383(5) . ?
C22 H22 0.9300 . ?
C23 C24 1.492(5) . ?
C24 C25 1.522(5) . ?
C24 C26 1.548(5) . ?
C24 H24 0.9800 . ?
C25 H25A 0.9600 . ?
C25 H25B 0.9600 . ?
C25 H25C 0.9600 . ?
C26 H26A 0.9600 . ?
C26 H26B 0.9600 . ?
C26 H26C 0.9600 . ?
N31 C33 1.336(3) . ?
N31 N32 1.380(3) . ?
C31 C32 1.338(5) . ?
C31 N32 1.342(4) . ?
C31 H31 0.9300 . ?
C32 C33 1.386(4) . ?
C32 H32 0.9300 . ?
C33 C34 1.496(4) . ?
C34 C35 1.519(5) . ?
C34 C36 1.532(5) . ?
C34 H34 0.9800 . ?
C35 H35A 0.9600 . ?
C35 H35B 0.9600 . ?
C35 H35C 0.9600 . ?
C36 H36A 0.9600 . ?
C36 H36B 0.9600 . ?
C36 H36C 0.9600 . ?
C41 C42 1.380(4) . ?
C41 C46 1.387(5) . ?
C42 C43 1.388(6) . ?
C42 H42 0.9300 . ?
C43 C44 1.380(7) . ?
C43 H43 0.9300 . ?
C44 C45 1.368(7) . ?
C44 H44 0.9300 . ?
C45 C46 1.382(5) . ?
C45 H45 0.9300 . ?
C46 H46 0.9300 . ?
C51 C56 1.382(4) . ?
C51 C52 1.382(4) . ?
C52 C53 1.364(4) . ?
C52 H52 0.9300 . ?
C53 C54 1.383(5) . ?
C53 H53 0.9300 . ?
C54 C55 1.355(5) . ?
C54 H54 0.9300 . ?
C55 C56 1.398(4) . ?
C55 H55 0.9300 . ?
C56 H56 0.9300 . ?
N61 C63 1.335(3) . ?
N61 N62 1.366(3) . ?
C61 N62 1.329(4) . ?
C61 C62 1.360(4) . ?
C61 H61 0.9300 . ?
C62 C63 1.403(4) . ?
C62 H62 0.9300 . ?
C63 C64 1.495(3) . ?
C64 C65 1.505(4) . ?
C64 C66 1.511(4) . ?
C64 H64 0.9800 . ?
C65 H65A 0.9600 . ?
C65 H65B 0.9600 . ?
C65 H65C 0.9600 . ?
C66 H66A 0.9600 . ?
C66 H66B 0.9600 . ?
C66 H66C 0.9600 . ?
N71 C73 1.341(3) . ?
N71 N72 1.378(3) . ?
C71 N72 1.344(4) . ?
C71 C72 1.351(5) . ?
C71 H71 0.9300 . ?
C72 C73 1.377(4) . ?
C72 H72 0.9300 . ?
C73 C74 1.507(4) . ?
C74 C75 1.521(4) . ?
C74 C76 1.525(4) . ?
C74 H74 0.9800 . ?
C75 H75A 0.9600 . ?
C75 H75B 0.9600 . ?
C75 H75C 0.9600 . ?
C76 H76A 0.9600 . ?
C76 H76B 0.9600 . ?
C76 H76C 0.9600 . ?
N81 C83 1.330(3) . ?
N81 N82 1.377(3) . ?
C81 N82 1.340(3) . ?
C81 C82 1.351(5) . ?
C81 H81 0.9300 . ?
C82 C83 1.401(3) . ?
C82 H82 0.9300 . ?
C83 C84 1.497(4) . ?
C84 C85 1.530(4) . ?
C84 C86 1.531(5) . ?
C84 H84 0.9800 . ?
C85 H85A 0.9600 . ?
C85 H85B 0.9600 . ?
C85 H85C 0.9600 . ?
C86 H86A 0.9600 . ?
C86 H86B 0.9600 . ?
C86 H86C 0.9600 . ?
C91 C96 1.367(4) . ?
C91 C92 1.390(4) . ?
C92 C93 1.372(5) . ?
C92 H92 0.9300 . ?
C93 C94 1.362(6) . ?
C93 H93 0.9300 . ?
C94 C95 1.361(6) . ?
C94 H94 0.9300 . ?
C95 C96 1.379(5) . ?
C95 H95 0.9300 . ?
C96 H96 0.9300 . ?
C101 C106 1.388(4) . ?
C101 C102 1.400(4) . ?
C102 C103 1.379(4) . ?
C102 H102 0.9300 . ?
C103 C104 1.386(6) . ?
C103 H103 0.9300 . ?
C104 C105 1.352(6) . ?
C104 H104 0.9300 . ?
C105 C106 1.383(4) . ?
C105 H105 0.9300 . ?
C106 H106 0.9300 . ?
Cl1S C1S 1.869(17) . ?
Cl2S Cl1S 0.663(6) 3_566 ?
Cl2S C1S 1.78(3) . ?
C1S H1S1 0.9700 . ?
C1S H1S2 0.9700 . ?
